data_2006394
loop_
_publ_author_name
'Blake, Alexander J.'
'McNab, Hamish'
'Thornley, Craig'

_publ_section_title
;
 Four Methyl Azolyl-3-propenoates
;
_journal_issue 8
_journal_name_full 'Acta Crystallographica Section C'
_journal_page_first 1093
_journal_page_last 1097
_journal_paper_doi 10.1107/S0108270197004952
_journal_volume 53
_journal_year 1997
_chemical_formula_moiety 'C7 H8 N2 O2'
_chemical_formula_sum 'C7 H8 N2 O2'
_chemical_formula_weight 152.15
_chemical_name_systematic
;
methyl (Z)-3-(imidazol-2-yl)propenoate
;
_space_group_IT_number 14
_symmetry_cell_setting monoclinic
_symmetry_space_group_name_Hall '-P 2ybc'
_symmetry_space_group_name_H-M 'P 1 21/c 1'
_audit_creation_method SHELXL
_cell_angle_alpha 90.00
_cell_angle_beta 100.13(6)
_cell_angle_gamma 90.00
_cell_formula_units_Z 12
_cell_length_a 15.700(13)
_cell_length_b 18.927(16)
_cell_length_c 7.311(5)
_cell_measurement_reflns_used 10
_cell_measurement_temperature 277(2)
_cell_measurement_theta_max 14
_cell_measurement_theta_min 13
_cell_volume 2139(3)
_computing_cell_refinement DIF4
_computing_data_collection 'DIF4 (Stoe & Cie, 1991a)'
_computing_data_reduction 'REDU4 (Stoe & Cie, 1991b)'
_computing_molecular_graphics 'SHELXTL (Sheldrick, 1994)'
_computing_publication_material SHELXL-96
_computing_structure_refinement 'SHELXL-96 (Sheldrick, 1996)'
_computing_structure_solution 'SHELXS-86 (Sheldrick, 1990)'
_diffrn_ambient_temperature 277(2)
_diffrn_measurement_device
;
Stoe Stadi-4 four-circle with Oxford Cryosystems open-flow cryostat
(Cosier & Glazer, 1986)
;
_diffrn_measurement_method \w-2\q
_diffrn_radiation_monochromator graphite
_diffrn_radiation_source 'fine-focus sealed tube'
_diffrn_radiation_type MoK\a
_diffrn_radiation_wavelength 0.71073
_diffrn_reflns_av_R_equivalents 0.0
_diffrn_reflns_av_sigmaI/netI 0.0261
_diffrn_reflns_limit_h_max 16
_diffrn_reflns_limit_h_min 0
_diffrn_reflns_limit_k_max 0
_diffrn_reflns_limit_k_min -20
_diffrn_reflns_limit_l_max 7
_diffrn_reflns_limit_l_min -7
_diffrn_reflns_number 2782
_diffrn_reflns_theta_max 22.53
_diffrn_reflns_theta_min 1.70
_diffrn_standards_decay_% 'variation <1'
_diffrn_standards_interval_time 120
_diffrn_standards_number 3
_exptl_absorpt_coefficient_mu 0.106
_exptl_absorpt_correction_type none
_exptl_crystal_colour colourless
_exptl_crystal_density_diffrn 1.418
_exptl_crystal_density_meas ?
_exptl_crystal_description needle
_exptl_crystal_F_000 960
_exptl_crystal_size_max 0.50
_exptl_crystal_size_mid 0.15
_exptl_crystal_size_min 0.15
_refine_diff_density_max 0.18
_refine_diff_density_min -0.17
_refine_ls_extinction_coef 0.0031(6)
_refine_ls_extinction_method 'SHELXL96 (Sheldrick, 1996)'
_refine_ls_goodness_of_fit_all 1.036
_refine_ls_goodness_of_fit_obs 1.106
_refine_ls_hydrogen_treatment 'H atoms riding'
_refine_ls_matrix_type full
_refine_ls_number_parameters 308
_refine_ls_number_reflns 2782
_refine_ls_number_restraints 0
_refine_ls_restrained_S_all 1.036
_refine_ls_restrained_S_obs 1.106
_refine_ls_R_factor_all 0.0712
_refine_ls_R_factor_obs .0387
_refine_ls_shift/esd_max 0.001
_refine_ls_shift/esd_mean 0.000
_refine_ls_structure_factor_coef Fsqd
_refine_ls_weighting_details 'w = 1/[\s^2^(Fo^2^)+(0.06P)^2^+0.63P] where P=(Fo^2^+2Fc^2^)/3'
_refine_ls_weighting_scheme calc
_refine_ls_wR_factor_all 0.1177
_refine_ls_wR_factor_obs .1027
_reflns_number_observed 1953
_reflns_number_total 2782
_reflns_observed_criterion >2sigma(I)
_cod_data_source_file ha1192.cif
_cod_data_source_block 5
_cod_depositor_comments
;
The following automatic conversions were performed:
'_geom_bond_publ_flag' value 'Yes' changed to 'yes' according to
'/home/saulius/struct/CIF-dictionaries/cif_core.dic' dictionary named
'cif_core.dic' version 2.4.1 from 2010-06-29 (11 times).

Automatic conversion script
Id: cif_fix_enum 1527 2010-12-29 10:47:43Z saulius 

The following automatic conversions were performed:

'_exptl_crystal_density_meas' value 'not measured' was changed to '?'
- the value is perceived as not measured.

Automatic conversion script
Id: cif_fix_values 3008 2015-01-20 13:52:24Z robertas 

The following automatic conversions were performed:

'_refine_ls_weighting_scheme' value 'calc w =
1/[\s^2^(Fo^2^)+(0.06P)^2^+0.63P] where P=(Fo^2^+2Fc^2^)/3' was
changed to 'calc'. New tag '_refine_ls_weighting_details' was
created. The value of the new tag was set to 'w =
1/[\s^2^(Fo^2^)+(0.06P)^2^+0.63P] where P=(Fo^2^+2Fc^2^)/3'.

Automatic conversion script
Id: cif_fix_values 3143 2015-03-26 13:38:13Z robertas 
;
_cod_original_sg_symbol_H-M 'P 21/c'
_cod_database_code 2006394

loop_
_symmetry_equiv_pos_as_xyz
'x, y, z'
'-x, y+1/2, -z+1/2'
'-x, -y, -z'
'x, -y-1/2, z-1/2'

loop_
_atom_site_aniso_label
_atom_site_aniso_U_11
_atom_site_aniso_U_22
_atom_site_aniso_U_33
_atom_site_aniso_U_12
_atom_site_aniso_U_13
_atom_site_aniso_U_23
N1A .0315(12) .0387(14) .0454(13) -.0033(9) .0104(9) .0000(10)
C2A .0312(14) .0441(17) .0331(14) -.0048(11) .0068(10) .0011(11)
N3A .0402(12) .0407(14) .0579(15) -.0056(10) .0113(10) .0024(10)
C4A .0444(15) .0379(16) .0602(18) -.0005(13) .0083(12) -.0002(13)
C5A .0365(14) .0411(17) .0562(17) .0040(12) .0119(12) -.0036(12)
C6A .0301(13) .0498(17) .0400(15) -.0021(11) .0092(11) .0016(12)
C7A .0320(13) .0456(17) .0401(15) .0041(11) .0070(11) .0001(12)
C8A .0382(15) .0434(17) .0348(14) .0016(12) .0047(11) .0000(11)
O8A .0359(10) .0416(11) .0729(14) -.0005(8) .0162(9) .0030(9)
O9A .0458(10) .0391(12) .0600(12) -.0012(8) .0128(8) -.0028(8)
C9A .0617(18) .0434(17) .079(2) -.0118(14) .0185(16) .0013(15)
N1B .0320(12) .0432(15) .0502(14) .0040(10) .0131(9) .0007(10)
C2B .0306(14) .0474(17) .0367(15) .0058(12) .0084(10) -.0003(12)
N3B .0365(12) .0543(16) .0518(14) .0082(11) .0101(10) -.0027(11)
C4B .0402(15) .0449(16) .0580(17) .0011(13) .0081(12) -.0035(13)
C5B .0369(14) .0476(17) .0548(17) .0000(12) .0136(12) .0017(13)
C6B .0292(13) .058(2) .0414(16) .0044(12) .0106(11) .0028(12)
C7B .0323(14) .0548(19) .0471(16) -.0019(12) .0111(11) .0085(13)
C8B .0396(16) .0460(17) .0359(15) -.0033(12) .0072(11) .0053(12)
O8B .0390(11) .0456(12) .0695(13) .0001(8) .0188(9) .0007(9)
O9B .0486(11) .0433(12) .0585(12) -.0018(8) .0156(8) .0050(9)
C9B .0614(18) .0450(18) .0655(19) .0064(14) .0179(15) -.0032(14)
N1C .0331(12) .0429(14) .0485(13) -.0035(10) .0090(9) -.0032(10)
C2C .0301(14) .0482(18) .0403(15) -.0040(11) .0138(11) -.0030(12)
N3C .0405(12) .0462(15) .0602(15) -.0062(11) .0110(10) -.0044(11)
C4C .0444(16) .0426(16) .0668(19) -.0007(13) .0150(13) -.0039(14)
C5C .0376(14) .0487(17) .0526(17) .0050(13) .0100(12) .0030(13)
C6C .0306(13) .0561(19) .0398(16) -.0049(12) .0090(11) .0034(12)
C7C .0348(14) .0536(19) .0431(16) .0021(12) .0087(11) .0097(13)
C8C .0413(16) .0425(17) .0451(16) .0010(12) .0178(12) .0013(12)
O8C .0375(11) .0501(12) .0692(13) -.0025(9) .0021(9) -.0020(9)
O9C .0513(11) .0419(12) .0680(13) .0026(9) .0139(9) .0017(9)
C9C .068(2) .0482(19) .081(2) -.0100(15) .0175(17) -.0107(16)

loop_
_atom_site_label
_atom_site_fract_x
_atom_site_fract_y
_atom_site_fract_z
_atom_site_U_iso_or_equiv
_atom_site_thermal_displace_type
_atom_site_calc_flag
_atom_site_refinement_flags
_atom_site_occupancy
_atom_site_disorder_group
_atom_site_type_symbol
N1A .92107(12) .68129(11) .1502(3) .0381(5) Uani d . 1 . N
H1A .9453(17) .7216(15) .143(4) .046 Uiso d . 1 . H
C2A .83982(14) .67929(13) .1839(3) .0360(6) Uani d . 1 . C
N3A .81491(13) .61313(11) .1987(3) .0459(6) Uani d . 1 . N
C4A .88321(16) .57356(15) .1729(4) .0476(7) Uani d . 1 . C
H4A .8845 .5244 .1756 .057 Uiso calc R 1 . H
C5A .94888(15) .61438(13) .1431(4) .0442(7) Uani d . 1 . C
H5A 1.0027 .5995 .1218 .053 Uiso calc R 1 . H
C6A .78514(15) .73773(14) .2019(3) .0396(6) Uani d . 1 . C
H6A .7300 .7246 .2189 .048 Uiso calc R 1 . H
C7A .79645(15) .80734(13) .1995(3) .0391(6) Uani d . 1 . C
H7A .7490 .8348 .2145 .047 Uiso calc R 1 . H
C8A .87376(15) .84549(14) .1762(3) .0390(6) Uani d . 1 . C
O8A .94176(11) .82060(9) .1530(3) .0493(5) Uani d . 1 . O
O9A .86163(11) .91451(9) .1841(2) .0479(5) Uani d . 1 . O
C9A .93496(18) .95744(15) .1699(4) .0607(8) Uani d . 1 . C
H9A1 .9197 1.0064 .1771 .091 Uiso calc R 1 . H
H9A2 .9531 .9485 .0533 .091 Uiso calc R 1 . H
H9A3 .9814 .9463 .2698 .091 Uiso calc R 1 . H
N1B .40662(13) .17586(12) .0992(3) .0411(5) Uani d . 1 . N
H1B .3816(17) .2199(15) .109(4) .049 Uiso d . 1 . H
C2B .48759(15) .17055(14) .0657(3) .0379(6) Uani d . 1 . C
N3B .51003(13) .10377(12) .0593(3) .0472(6) Uani d . 1 . N
C4B .44061(16) .06638(15) .0907(4) .0478(7) Uani d . 1 . C
H4B .4378 .0173 .0947 .057 Uiso calc R 1 . H
C5B .37642(16) .11017(14) .1154(4) .0457(7) Uani d . 1 . C
H5B .3221 .0976 .1389 .055 Uiso calc R 1 . H
C6B .54366(15) .22776(15) .0419(3) .0425(7) Uani d . 1 . C
H6B .5971 .2134 .0168 .051 Uiso calc R 1 . H
C7B .53487(15) .29723(15) .0484(3) .0443(7) Uani d . 1 . C
H7B .5830 .3234 .0314 .053 Uiso calc R 1 . H
C8B .46038(16) .33798(14) .0785(3) .0404(6) Uani d . 1 . C
O8B .39273(11) .31534(9) .1086(3) .0502(5) Uani d . 1 . O
O9B .47481(11) .40622(10) .0655(2) .0494(5) Uani d . 1 . O
C9B .40396(18) .45181(15) .0860(4) .0565(8) Uani d . 1 . C
H9B1 .4207 .5001 .0741 .085 Uiso calc R 1 . H
H9B2 .3887 .4447 .2062 .085 Uiso calc R 1 . H
H9B3 .3551 .4411 -.0085 .085 Uiso calc R 1 . H
N1C .25908(13) .66932(12) .1477(3) .0413(5) Uani d . 1 . N
H1C .2830(17) .7119(15) .170(4) .050 Uiso d . 1 . H
C2C .17758(14) .66435(14) .0557(3) .0386(6) Uani d . 1 . C
N3C .15371(13) .59738(12) .0380(3) .0487(6) Uani d . 1 . N
C4C .22240(17) .56022(15) .1230(4) .0506(7) Uani d . 1 . C
H4C .2241 .5112 .1331 .061 Uiso calc R 1 . H
C5C .28797(16) .60330(14) .1912(4) .0460(7) Uani d . 1 . C
H5C .3422 .5904 .2553 .055 Uiso calc R 1 . H
C6C .12155(15) .72115(15) -.0147(3) .0418(7) Uani d . 1 . C
H6C .0684 .7064 -.0807 .050 Uiso calc R 1 . H
C7C .13022(16) .79088(15) -.0048(3) .0436(7) Uani d . 1 . C
H7C .0824 .8169 -.0605 .052 Uiso calc R 1 . H
C8C .20443(16) .83172(14) .0813(4) .0417(6) Uani d . 1 . C
O8C .27328(11) .80893(10) .1567(3) .0532(5) Uani d . 1 . O
O9C .18859(11) .89981(10) .0656(3) .0533(5) Uani d . 1 . O
C9C .25856(19) .94512(16) .1429(4) .0651(9) Uani d . 1 . C
H9C1 .2408 .9935 .1248 .098 Uiso calc R 1 . H
H9C2 .3071 .9365 .0824 .098 Uiso calc R 1 . H
H9C3 .2748 .9357 .2734 .098 Uiso calc R 1 . H

loop_
_atom_type_symbol
_atom_type_description
_atom_type_scat_dispersion_real
_atom_type_scat_dispersion_imag
_atom_type_scat_source
C C 0.0033 0.0016 'International Tables Vol C Tables 4.2.6.8 and 6.1.1.4'
H H 0.0000 0.0000 'International Tables Vol C Tables 4.2.6.8 and 6.1.1.4'
N N 0.0061 0.0033 'International Tables Vol C Tables 4.2.6.8 and 6.1.1.4'
O O 0.0106 0.0060 'International Tables Vol C Tables 4.2.6.8 and 6.1.1.4'

loop_
_geom_angle_atom_site_label_1
_geom_angle_atom_site_label_2
_geom_angle_atom_site_label_3
_geom_angle
_geom_angle_publ_flag
C2A N1A C5A 107.9(2) yes
N3A C2A N1A 110.3(2) yes
N3A C2A C6A 122.5(2) yes
N1A C2A C6A 127.2(2) yes
C2A N3A C4A 105.1(2) yes
C5A C4A N3A 110.9(2) yes
C4A C5A N1A 105.9(2) yes
C7A C6A C2A 133.3(2) yes
C6A C7A C8A 127.8(2) yes
O8A C8A O9A 122.0(2) yes
O8A C8A C7A 127.1(3) yes
O9A C8A C7A 110.9(2) yes
C8A O9A C9A 115.8(2) yes
C2B N1B C5B 107.9(2) ?
N3B C2B N1B 110.3(2) ?
N3B C2B C6B 123.4(2) ?
N1B C2B C6B 126.3(2) ?
C2B N3B C4B 105.5(2) ?
C5B C4B N3B 110.3(3) ?
C4B C5B N1B 106.0(2) ?
C7B C6B C2B 132.8(2) ?
C6B C7B C8B 128.7(2) ?
O8B C8B O9B 122.1(2) ?
O8B C8B C7B 126.9(3) ?
O9B C8B C7B 110.9(2) ?
C8B O9B C9B 115.8(2) ?
C2C N1C C5C 107.8(2) ?
N3C C2C N1C 110.2(2) ?
N3C C2C C6C 122.8(2) ?
N1C C2C C6C 127.0(2) ?
C2C N3C C4C 105.4(2) ?
C5C C4C N3C 110.8(3) ?
C4C C5C N1C 105.8(2) ?
C7C C6C C2C 132.7(2) ?
C6C C7C C8C 128.5(2) ?
O8C C8C O9C 122.2(2) ?
O8C C8C C7C 126.7(3) ?
O9C C8C C7C 111.1(2) ?
C8C O9C C9C 115.7(2) ?

loop_
_geom_bond_atom_site_label_1
_geom_bond_atom_site_label_2
_geom_bond_site_symmetry_2
_geom_bond_distance
_geom_bond_publ_flag
N1A C2A . 1.342(3) yes
N1A C5A . 1.343(3) yes
C2A N3A . 1.322(3) yes
C2A C6A . 1.420(4) yes
N3A C4A . 1.348(3) yes
C4A C5A . 1.337(4) yes
C6A C7A . 1.330(4) yes
C7A C8A . 1.448(4) yes
C8A O8A . 1.206(3) yes
C8A O9A . 1.323(3) yes
O9A C9A . 1.428(3) yes
N1B C2B . 1.340(3) ?
N1B C5B . 1.343(3) ?
C2B N3B . 1.315(3) ?
C2B C6B . 1.425(4) ?
N3B C4B . 1.353(3) ?
C4B C5B . 1.341(4) ?
C6B C7B . 1.324(4) ?
C7B C8B . 1.450(4) ?
C8B O8B . 1.201(3) ?
C8B O9B . 1.318(3) ?
O9B C9B . 1.436(3) ?
N1C C2C . 1.340(3) ?
N1C C5C . 1.348(3) ?
C2C N3C . 1.322(3) ?
C2C C6C . 1.427(4) ?
N3C C4C . 1.345(4) ?
C4C C5C . 1.339(4) ?
C6C C7C . 1.327(4) ?
C7C C8C . 1.447(4) ?
C8C O8C . 1.204(3) ?
C8C O9C . 1.314(3) ?
O9C C9C . 1.429(3) ?

loop_
_geom_torsion_atom_site_label_1
_geom_torsion_atom_site_label_2
_geom_torsion_atom_site_label_3
_geom_torsion_atom_site_label_4
_geom_torsion
C5A N1A C2A N3A 0.1(3)
C5A N1A C2A C6A -179.7(2)
N1A C2A N3A C4A -0.1(3)
C6A C2A N3A C4A 179.7(2)
C2A N3A C4A C5A 0.1(3)
N3A C4A C5A N1A 0.0(3)
C2A N1A C5A C4A 0.0(3)
N3A C2A C6A C7A 177.1(3)
N1A C2A C6A C7A -3.1(5)
C2A C6A C7A C8A -0.1(5)
C6A C7A C8A O8A 0.8(4)
C6A C7A C8A O9A -179.0(2)
O8A C8A O9A C9A -2.1(3)
C7A C8A O9A C9A 177.7(2)
C5B N1B C2B N3B 0.2(3)
C5B N1B C2B C6B -179.1(2)
N1B C2B N3B C4B -0.3(3)
C6B C2B N3B C4B 179.1(2)
C2B N3B C4B C5B 0.2(3)
N3B C4B C5B N1B -0.1(3)
C2B N1B C5B C4B -0.1(3)
N3B C2B C6B C7B -177.8(3)
N1B C2B C6B C7B 1.4(5)
C2B C6B C7B C8B -1.9(5)
C6B C7B C8B O8B 2.2(4)
C6B C7B C8B O9B -176.6(2)
O8B C8B O9B C9B -1.1(3)
C7B C8B O9B C9B 177.8(2)
C5C N1C C2C N3C -0.4(3)
C5C N1C C2C C6C 179.1(2)
N1C C2C N3C C4C 0.5(3)
C6C C2C N3C C4C -179.1(2)
C2C N3C C4C C5C -0.4(3)
N3C C4C C5C N1C 0.2(3)
C2C N1C C5C C4C 0.1(3)
N3C C2C C6C C7C 176.1(3)
N1C C2C C6C C7C -3.4(4)
C2C C6C C7C C8C 2.0(5)
C6C C7C C8C O8C 1.9(4)
C6C C7C C8C O9C -179.1(2)
O8C C8C O9C C9C 0.3(4)
C7C C8C O9C C9C -178.7(2)

loop_
_cod_related_entry_id
_cod_related_entry_database
_cod_related_entry_code
1 ChemSpider 9019858
